data_7157620
loop_
_publ_author_name
'He, Huan'
'Cao, Ruiyuan'
'Cao, Ruidi'
'Liu, Xiao-Yu'
'Li, Wei'
'Yu, Di'
'Li, Yuexiang'
'Liu, Miaomiao'
'Wu, Yanmei'
'Wu, Pingzhou'
'Yang, Jin-Song'
'Yan, Yunzheng'
'Yang, Jingjing'
'Zheng, Zhi-Bing'
'Zhong, Wu'
'Qin, Yong'

_publ_section_title
;
 A light- and heat-driven glycal diazidation approach to nitrogenous
 carbohydrate derivatives with antiviral activity.
;
_journal_issue 31
_journal_name_full 'Organic &amp; biomolecular chemistry'
_journal_page_first 6155
_journal_page_last 6161
_journal_paper_doi 10.1039/d0ob01172j
_journal_volume 18
_journal_year 2020
_chemical_absolute_configuration ad
_chemical_formula_moiety 'C20 H27 N7 O12'
_chemical_formula_sum 'C20 H27 N7 O12'
_chemical_formula_weight 557.48
_space_group_crystal_system orthorhombic
_space_group_IT_number 19
_space_group_name_Hall 'P 2ac 2ab'
_space_group_name_H-M_alt 'P 21 21 21'
_atom_sites_solution_hydrogens geom
_atom_sites_solution_primary direct
_audit_creation_date 2019-01-15
_audit_creation_method
;
Olex2 1.2
(compiled 2016.02.19 svn.r3266 for OlexSys, GUI svn.r5155)
;
_audit_update_record
;
2020-01-02 deposited with the CCDC.	2020-07-17 downloaded from the CCDC.
;
_cell_angle_alpha 90
_cell_angle_beta 90
_cell_angle_gamma 90
_cell_formula_units_Z 4
_cell_length_a 9.29096(14)
_cell_length_b 14.5006(2)
_cell_length_c 20.3184(3)
_cell_measurement_reflns_used 5984
_cell_measurement_temperature 291.6(2)
_cell_measurement_theta_max 72.3320
_cell_measurement_theta_min 3.7320
_cell_volume 2737.39(7)
_computing_cell_refinement 'CrysAlisPro 1.171.38.46 (Rigaku OD, 2015)'
_computing_data_collection 'CrysAlisPro 1.171.38.46 (Rigaku OD, 2015)'
_computing_data_reduction 'CrysAlisPro 1.171.38.46 (Rigaku OD, 2015)'
_computing_molecular_graphics 'Olex2 (Dolomanov et al., 2009)'
_computing_publication_material 'Olex2 (Dolomanov et al., 2009)'
_computing_structure_refinement 'ShelXL (Sheldrick, 2015)'
_computing_structure_solution 'ShelXT (Sheldrick, 2015)'
_diffrn_ambient_environment air
_diffrn_ambient_temperature 291.6(2)
_diffrn_detector 'CCD plate'
_diffrn_detector_area_resol_mean 15.9595
_diffrn_detector_type EosS2
_diffrn_measured_fraction_theta_full 1.000
_diffrn_measured_fraction_theta_max 0.992
_diffrn_measurement_details
;
List of Runs (angles in degrees, time in seconds):

  # Type    Start    End  Width  t~exp~   \w     \q     \k     \f   Frames
#--------------------------------------------------------------------------
  1  \w   -104.00 -10.00   1.00    1.08    --  -36.42 -77.00 120.00   94
  2  \w   -107.00 -44.00   1.00    1.08    --  -36.42-167.00 142.00   63
  3  \w     10.00 104.00   1.00    1.08    --   36.42  77.00 -30.00   94
  4  \w     23.00  90.00   1.00    1.08    --   36.42-125.00 120.00   67
  5  \w     20.00 104.00   1.00    1.08    --   36.42  57.00-120.00   84
  6  \w     39.00 130.00   1.00    4.31    --  108.71 -30.00   0.00   91
  7  \w     39.00 109.00   1.00    4.31    --  108.71 -94.00 -90.00   70
  8  \w     41.00 135.00   1.00    4.31    --  108.71 -77.00   0.00   94
  9  \w     39.00 109.00   1.00    4.31    --  108.71 -94.00 150.00   70
 10  \w     39.00 130.00   1.00    4.31    --  108.71 -30.00 -60.00   91
 11  \w    100.00 178.00   1.00    4.31    --  108.71 111.00-180.00   78
 12  \w     39.00 130.00   1.00    4.31    --  108.71 -30.00  90.00   91
 13  \w   -106.00 -18.00   1.00    1.08    --  -36.42 -38.00   0.00   88
 14  \w    -55.00  15.00   1.00    1.08    --  -36.42  38.00 150.00   70
 15  \w    -31.00  53.00   1.00    1.08    --   36.42 -57.00 -30.00   84
;
_diffrn_measurement_device 'four-circle diffractometer'
_diffrn_measurement_device_type 'New Gemini, Dual, Cu at zero, EosS2'
_diffrn_measurement_method '\w scans'
_diffrn_orient_matrix_type 'CrysAlisPro convention (1999,Acta A55,543-557)'
_diffrn_orient_matrix_UB_11 -0.0182013000
_diffrn_orient_matrix_UB_12 -0.0493148000
_diffrn_orient_matrix_UB_13 -0.0666486000
_diffrn_orient_matrix_UB_21 0.0217078000
_diffrn_orient_matrix_UB_22 -0.0938605000
_diffrn_orient_matrix_UB_23 0.0341396000
_diffrn_orient_matrix_UB_31 -0.1633419000
_diffrn_orient_matrix_UB_32 -0.0069744000
_diffrn_orient_matrix_UB_33 0.0119150000
_diffrn_radiation_monochromator graphite
_diffrn_radiation_probe x-ray
_diffrn_radiation_type CuK\a
_diffrn_radiation_wavelength 1.54184
_diffrn_reflns_av_R_equivalents 0.0320
_diffrn_reflns_av_unetI/netI 0.0264
_diffrn_reflns_Laue_measured_fraction_full 1.000
_diffrn_reflns_Laue_measured_fraction_max 0.992
_diffrn_reflns_limit_h_max 7
_diffrn_reflns_limit_h_min -11
_diffrn_reflns_limit_k_max 16
_diffrn_reflns_limit_k_min -17
_diffrn_reflns_limit_l_max 24
_diffrn_reflns_limit_l_min -23
_diffrn_reflns_number 15433
_diffrn_reflns_point_group_measured_fraction_full 1.000
_diffrn_reflns_point_group_measured_fraction_max 0.982
_diffrn_reflns_theta_full 67.684
_diffrn_reflns_theta_max 72.958
_diffrn_reflns_theta_min 3.745
_diffrn_source 'fine-focus sealed X-ray tube'
_diffrn_source_type 'Enhance (Cu) X-ray Source'
_exptl_absorpt_coefficient_mu 0.975
_exptl_absorpt_correction_T_max 1.00000
_exptl_absorpt_correction_T_min 0.58190
_exptl_absorpt_correction_type multi-scan
_exptl_absorpt_process_details
;
CrysAlisPro 1.171.38.46 (Rigaku Oxford Diffraction, 2015)
Empirical absorption correction using spherical harmonics,
 implemented in SCALE3 ABSPACK scaling algorithm.
;
_exptl_crystal_colour 'clear light colourless'
_exptl_crystal_colour_lustre clear
_exptl_crystal_colour_modifier light
_exptl_crystal_colour_primary colourless
_exptl_crystal_density_diffrn 1.353
_exptl_crystal_description block
_exptl_crystal_F_000 1168
_exptl_crystal_size_max 0.7
_exptl_crystal_size_mid 0.4
_exptl_crystal_size_min 0.3
_refine_diff_density_max 0.243
_refine_diff_density_min -0.316
_refine_diff_density_rms 0.060
_refine_ls_abs_structure_details
;
 Flack x determined using 1906 quotients [(I+)-(I-)]/[(I+)+(I-)]
 (Parsons, Flack and Wagner, Acta Cryst. B69 (2013) 249-259).
;
_refine_ls_abs_structure_Flack -0.10(10)
_refine_ls_extinction_method none
_refine_ls_goodness_of_fit_ref 1.038
_refine_ls_hydrogen_treatment constr
_refine_ls_matrix_type full
_refine_ls_number_parameters 358
_refine_ls_number_reflns 5368
_refine_ls_number_restraints 0
_refine_ls_restrained_S_all 1.038
_refine_ls_R_factor_all 0.0574
_refine_ls_R_factor_gt 0.0540
_refine_ls_shift/su_max 0.001
_refine_ls_shift/su_mean 0.000
_refine_ls_structure_factor_coef Fsqd
_refine_ls_weighting_details 'w=1/[\s^2^(Fo^2^)+(0.1068P)^2^+0.0504P] where P=(Fo^2^+2Fc^2^)/3'
_refine_ls_weighting_scheme calc
_refine_ls_wR_factor_gt 0.1430
_refine_ls_wR_factor_ref 0.1492
_reflns_Friedel_coverage 0.750
_reflns_Friedel_fraction_full 1.000
_reflns_Friedel_fraction_max 0.968
_reflns_number_gt 4912
_reflns_number_total 5368
_reflns_threshold_expression 'I > 2\s(I)'
_cod_data_source_file d0ob01172j2.cif
_cod_data_source_block qy-hh181126e
_cod_depositor_comments 'Adding full bibliography for 7157620--7157628.cif.'
_cod_original_cell_volume 2737.38(7)
_cod_database_code 7157620
_shelx_space_group_comment
;
The symmetry employed for this shelxl refinement is uniquely defined
by the following loop, which should always be used as a source of
symmetry information in preference to the above space-group names.
They are only intended as comments.
;
_reflns_odcompleteness_completeness 99.93
_reflns_odcompleteness_iscentric 1
_reflns_odcompleteness_theta 66.97
_olex2_refinement_description
;
1. Fixed Uiso
 At 1.2 times of:
  All C(H) groups, All C(H,H) groups, All N(H) groups
 At 1.5 times of:
  All C(H,H,H) groups
2.a Ternary CH refined with riding coordinates:
 C00F(H00F), C00G(H00G), C00I(H00I), C00J(H00J), C00Q(H00Q), C00S(H00S)
2.b Secondary CH2 refined with riding coordinates:
 C00U(H00A,H00B)
2.c Aromatic/amide H refined with riding coordinates:
 N008(H008)
2.d Idealised Me refined as rotating group:
 C00X(H00C,H00D,H00E), C00Y(H00H,H00K,H00L), C00Z(H00M,H00N,H00O), C010(H01A,
 H01B,H01C), C012(H01D,H01E,H01F), C013(H01G,H01H,H01I)
;
_shelx_shelxl_version_number 2014/7
_olex2_date_sample_data_collection 2019-01-14
_olex2_submission_special_instructions 'No special instructions were received'
_oxdiff_exptl_absorpt_empirical_details
;
Empirical correction (ABSPACK) includes:
- Absorption correction using spherical harmonics
- Frame scaling
- Detector area scaling
;
_oxdiff_exptl_absorpt_empirical_full_max 1.537
_oxdiff_exptl_absorpt_empirical_full_min 0.785

loop_
_space_group_symop_operation_xyz
'x, y, z'
'-x+1/2, -y, z+1/2'
'-x, y+1/2, -z+1/2'
'x+1/2, -y+1/2, -z'

loop_
_atom_site_label
_atom_site_type_symbol
_atom_site_fract_x
_atom_site_fract_y
_atom_site_fract_z
_atom_site_U_iso_or_equiv
_atom_site_adp_type
_atom_site_occupancy
_atom_site_site_symmetry_order
_atom_site_calc_flag
_atom_site_refinement_flags_posn
_atom_site_refinement_flags_adp
_atom_site_refinement_flags_occupancy
_atom_site_disorder_assembly
_atom_site_disorder_group
O001 O 0.2849(2) 0.15524(14) 0.36328(12) 0.0530(5) Uani 1 1 d . . . . .
O002 O 0.4517(3) 0.40738(14) 0.30624(11) 0.0498(5) Uani 1 1 d . . . . .
O003 O 0.7356(2) 0.49424(14) 0.37265(11) 0.0514(5) Uani 1 1 d . . . . .
O004 O 0.3607(2) 0.49442(15) 0.42442(11) 0.0532(5) Uani 1 1 d . . . . .
O005 O 0.7413(3) 0.55816(18) 0.27244(13) 0.0689(7) Uani 1 1 d . . . . .
O006 O 0.5789(3) 0.2364(2) 0.19306(14) 0.0685(7) Uani 1 1 d . . . . .
O007 O 0.7230(3) 0.67486(16) 0.40313(12) 0.0647(6) Uani 1 1 d . . . . .
N008 N 0.4308(3) 0.26948(17) 0.45961(13) 0.0479(5) Uani 1 1 d . . . . .
H008 H 0.5178 0.2514 0.4661 0.058 Uiso 1 1 calc R . . . .
O009 O 0.2122(3) 0.2913(2) 0.50416(14) 0.0722(7) Uani 1 1 d . . . . .
N00A N 0.1938(3) 0.29923(18) 0.28102(15) 0.0539(6) Uani 1 1 d . . . . .
N00B N 0.0979(3) 0.2421(2) 0.27359(15) 0.0574(7) Uani 1 1 d . . . . .
O00C O 0.7011(3) 0.3329(2) 0.25731(17) 0.0834(9) Uani 1 1 d . . . . .
N00D N 0.3871(4) 0.3846(2) 0.19661(14) 0.0630(7) Uani 1 1 d . . . . .
O00E O 0.3910(4) 0.4952(3) 0.53351(14) 0.0868(9) Uani 1 1 d . . . . .
C00F C 0.3898(3) 0.30162(18) 0.39504(14) 0.0429(6) Uani 1 1 d . . . . .
H00F H 0.2933 0.3286 0.3977 0.052 Uiso 1 1 calc R . . . .
C00G C 0.4945(3) 0.37540(19) 0.36980(15) 0.0447(6) Uani 1 1 d . . . . .
H00G H 0.5905 0.3479 0.3662 0.054 Uiso 1 1 calc R . . . .
N00H N 0.3245(4) 0.4575(3) 0.20568(17) 0.0750(9) Uani 1 1 d . . . . .
C00I C 0.5038(3) 0.4591(2) 0.41442(15) 0.0476(6) Uani 1 1 d . . . . .
H00I H 0.5438 0.4403 0.4570 0.057 Uiso 1 1 calc R . . . .
C00J C 0.3880(3) 0.22370(18) 0.34427(15) 0.0449(6) Uani 1 1 d . . . . .
H00J H 0.4838 0.1959 0.3409 0.054 Uiso 1 1 calc R . . . .
O00K O 0.4593(5) 0.0538(2) 0.3814(3) 0.1165(16) Uani 1 1 d . . . . .
C00L C 0.4407(3) 0.3403(2) 0.25679(15) 0.0489(6) Uani 1 1 d . . . . .
O00M O 0.7692(6) 0.7404(3) 0.49816(18) 0.1161(16) Uani 1 1 d . . . . .
C00N C 0.7974(4) 0.5136(2) 0.31357(18) 0.0539(7) Uani 1 1 d . . . . .
C00O C 0.5907(4) 0.3035(2) 0.23658(15) 0.0523(7) Uani 1 1 d . . . . .
N00P N 0.0008(4) 0.1976(3) 0.2673(2) 0.0866(12) Uani 1 1 d . . . . .
C00Q C 0.5978(3) 0.53535(19) 0.38547(15) 0.0486(6) Uani 1 1 d . . . . .
H00Q H 0.5555 0.5581 0.3444 0.058 Uiso 1 1 calc R . . . .
C00R C 0.3375(3) 0.2670(2) 0.50959(17) 0.0553(7) Uani 1 1 d . . . . .
C00S C 0.3412(3) 0.26046(19) 0.27731(15) 0.0458(6) Uani 1 1 d . . . . .
H00S H 0.3449 0.2111 0.2444 0.055 Uiso 1 1 calc R . . . .
C00T C 0.3356(5) 0.0707(2) 0.3782(2) 0.0689(10) Uani 1 1 d . . . . .
C00U C 0.6206(5) 0.6149(2) 0.43319(18) 0.0625(8) Uani 1 1 d . . . . .
H00A H 0.5307 0.6472 0.4409 0.075 Uiso 1 1 calc R . . . .
H00B H 0.6568 0.5923 0.4750 0.075 Uiso 1 1 calc R . . . .
C00V C 0.7940(5) 0.7324(3) 0.44194(19) 0.0677(9) Uani 1 1 d . . . . .
C00W C 0.3150(4) 0.5054(2) 0.48767(19) 0.0615(8) Uani 1 1 d . . . . .
C00X C 0.9044(5) 0.7850(3) 0.4048(2) 0.0841(13) Uani 1 1 d . . . . .
H00C H 0.9456 0.7463 0.3715 0.126 Uiso 1 1 calc GR . . . .
H00D H 0.9786 0.8051 0.4345 0.126 Uiso 1 1 calc GR . . . .
H00E H 0.8605 0.8378 0.3846 0.126 Uiso 1 1 calc GR . . . .
C00Y C 0.9436(4) 0.4724(3) 0.3092(3) 0.0784(12) Uani 1 1 d . . . . .
H00H H 1.0009 0.4934 0.3456 0.118 Uiso 1 1 calc GR . . . .
H00K H 0.9882 0.4907 0.2687 0.118 Uiso 1 1 calc GR . . . .
H00L H 0.9362 0.4064 0.3107 0.118 Uiso 1 1 calc GR . . . .
C00Z C 0.1599(5) 0.5317(4) 0.4899(3) 0.0842(12) Uani 1 1 d . . . . .
H00M H 0.1503 0.5961 0.4801 0.126 Uiso 1 1 calc GR . . . .
H00N H 0.1222 0.5195 0.5330 0.126 Uiso 1 1 calc GR . . . .
H00O H 0.1075 0.4963 0.4579 0.126 Uiso 1 1 calc GR . . . .
C010 C 0.3972(5) 0.2352(4) 0.5741(2) 0.0889(15) Uani 1 1 d . . . . .
H01A H 0.3488 0.1798 0.5875 0.133 Uiso 1 1 calc GR . . . .
H01B H 0.3827 0.2822 0.6067 0.133 Uiso 1 1 calc GR . . . .
H01C H 0.4983 0.2231 0.5695 0.133 Uiso 1 1 calc GR . . . .
N011 N 0.2662(8) 0.5244(4) 0.2059(3) 0.133(2) Uani 1 1 d . . . . .
C012 C 0.7123(5) 0.2018(4) 0.1656(3) 0.0843(13) Uani 1 1 d . . . . .
H01D H 0.6915 0.1536 0.1346 0.126 Uiso 1 1 calc GR . . . .
H01E H 0.7716 0.1778 0.2002 0.126 Uiso 1 1 calc GR . . . .
H01F H 0.7621 0.2510 0.1436 0.126 Uiso 1 1 calc GR . . . .
C013 C 0.2122(8) 0.0049(3) 0.3871(3) 0.106(2) Uani 1 1 d . . . . .
H01G H 0.1503 0.0269 0.4215 0.159 Uiso 1 1 calc GR . . . .
H01H H 0.2487 -0.0549 0.3987 0.159 Uiso 1 1 calc GR . . . .
H01I H 0.1588 0.0006 0.3468 0.159 Uiso 1 1 calc GR . . . .

loop_
_atom_site_aniso_label
_atom_site_aniso_U_11
_atom_site_aniso_U_22
_atom_site_aniso_U_33
_atom_site_aniso_U_23
_atom_site_aniso_U_13
_atom_site_aniso_U_12
O001 0.0533(11) 0.0483(9) 0.0573(12) 0.0030(9) 0.0066(10) -0.0066(9)
O002 0.0611(12) 0.0461(9) 0.0421(10) 0.0029(8) 0.0001(9) -0.0061(8)
O003 0.0466(11) 0.0550(10) 0.0526(11) 0.0097(9) -0.0021(9) -0.0034(8)
O004 0.0508(12) 0.0594(11) 0.0493(11) -0.0015(9) 0.0027(9) 0.0007(9)
O005 0.0814(17) 0.0695(13) 0.0557(14) 0.0164(11) 0.0146(13) 0.0107(12)
O006 0.0527(13) 0.0873(16) 0.0656(15) -0.0273(13) 0.0039(12) -0.0055(12)
O007 0.0790(16) 0.0627(11) 0.0524(12) -0.0063(10) -0.0020(12) -0.0220(12)
N008 0.0378(11) 0.0581(12) 0.0479(13) 0.0104(11) -0.0024(10) -0.0017(10)
O009 0.0477(13) 0.1059(19) 0.0632(15) 0.0150(14) 0.0108(11) -0.0024(13)
N00A 0.0472(13) 0.0562(12) 0.0583(15) -0.0023(12) -0.0033(12) 0.0034(11)
N00B 0.0440(14) 0.0716(15) 0.0567(15) -0.0044(12) -0.0031(12) 0.0081(12)
O00C 0.0572(15) 0.0992(19) 0.094(2) -0.0343(17) 0.0120(15) -0.0200(15)
N00D 0.083(2) 0.0606(14) 0.0450(14) 0.0049(12) -0.0055(14) -0.0017(15)
O00E 0.085(2) 0.125(3) 0.0498(14) -0.0117(15) 0.0080(14) 0.0049(19)
C00F 0.0363(12) 0.0477(12) 0.0448(14) 0.0056(11) -0.0015(11) 0.0013(10)
C00G 0.0445(13) 0.0481(12) 0.0416(14) 0.0022(11) 0.0005(11) -0.0025(11)
N00H 0.084(2) 0.090(2) 0.0512(16) 0.0163(15) 0.0077(15) 0.0227(19)
C00I 0.0472(14) 0.0523(13) 0.0432(15) 0.0029(11) -0.0025(12) -0.0026(12)
C00J 0.0376(12) 0.0454(12) 0.0515(15) 0.0028(11) 0.0029(11) -0.0004(10)
O00K 0.106(3) 0.0727(18) 0.170(5) 0.028(2) 0.004(3) 0.0304(19)
C00L 0.0543(16) 0.0508(13) 0.0415(14) 0.0019(11) 0.0012(12) -0.0047(12)
O00M 0.159(4) 0.126(3) 0.0630(19) -0.0306(18) 0.011(2) -0.062(3)
C00N 0.0553(16) 0.0461(13) 0.0603(18) 0.0060(13) 0.0080(14) -0.0057(12)
C00O 0.0529(16) 0.0597(15) 0.0443(15) 0.0002(12) 0.0046(13) -0.0121(13)
N00P 0.0472(16) 0.101(2) 0.112(3) -0.016(2) -0.0115(19) -0.0101(18)
C00Q 0.0515(16) 0.0490(12) 0.0454(14) 0.0000(11) -0.0029(12) -0.0021(11)
C00R 0.0463(16) 0.0686(17) 0.0511(17) 0.0128(14) 0.0009(13) -0.0117(14)
C00S 0.0423(13) 0.0485(12) 0.0466(15) -0.0046(11) 0.0005(12) -0.0013(10)
C00T 0.095(3) 0.0494(15) 0.062(2) 0.0056(15) 0.011(2) -0.0020(18)
C00U 0.074(2) 0.0598(16) 0.0537(17) -0.0067(14) 0.0035(16) -0.0141(16)
C00V 0.081(2) 0.0674(18) 0.055(2) -0.0147(16) -0.0054(18) -0.0129(18)
C00W 0.064(2) 0.0629(17) 0.0573(19) -0.0076(15) 0.0127(16) -0.0056(15)
C00X 0.087(3) 0.084(2) 0.081(3) -0.017(2) -0.002(2) -0.033(2)
C00Y 0.0537(19) 0.083(2) 0.098(3) 0.017(2) 0.018(2) 0.0022(18)
C00Z 0.070(2) 0.092(3) 0.090(3) -0.009(2) 0.022(2) 0.003(2)
C010 0.072(3) 0.139(4) 0.056(2) 0.033(2) 0.0026(19) -0.008(3)
N011 0.172(6) 0.133(4) 0.094(3) 0.030(3) 0.027(3) 0.089(4)
C012 0.063(2) 0.108(3) 0.081(3) -0.034(3) 0.008(2) 0.001(2)
C013 0.162(6) 0.069(2) 0.088(3) 0.009(2) 0.025(3) -0.042(3)

loop_
_atom_type_symbol
_atom_type_description
_atom_type_scat_dispersion_real
_atom_type_scat_dispersion_imag
_atom_type_scat_source
C C 0.0181 0.0091 'International Tables Vol C Tables 4.2.6.8 and 6.1.1.4'
H H 0.0000 0.0000 'International Tables Vol C Tables 4.2.6.8 and 6.1.1.4'
N N 0.0311 0.0180 'International Tables Vol C Tables 4.2.6.8 and 6.1.1.4'
O O 0.0492 0.0322 'International Tables Vol C Tables 4.2.6.8 and 6.1.1.4'

loop_
_geom_angle_atom_site_label_1
_geom_angle_atom_site_label_2
_geom_angle_atom_site_label_3
_geom_angle
_geom_angle_site_symmetry_1
_geom_angle_site_symmetry_3
_geom_angle_publ_flag
C00T O001 C00J 117.2(3) . . ?
C00L O002 C00G 116.3(2) . . ?
C00N O003 C00Q 116.8(2) . . ?
C00W O004 C00I 117.6(3) . . ?
C00O O006 C012 116.3(3) . . ?
C00V O007 C00U 117.5(3) . . ?
C00F N008 H008 119.0 . . ?
C00R N008 H008 119.0 . . ?
C00R N008 C00F 121.9(3) . . ?
N00B N00A C00S 114.1(2) . . ?
N00P N00B N00A 172.7(4) . . ?
N00H N00D C00L 114.5(3) . . ?
N008 C00F H00F 108.7 . . ?
N008 C00F C00G 111.2(2) . . ?
N008 C00F C00J 112.2(2) . . ?
C00G C00F H00F 108.7 . . ?
C00J C00F H00F 108.7 . . ?
C00J C00F C00G 107.3(2) . . ?
O002 C00G C00F 110.6(2) . . ?
O002 C00G H00G 108.6 . . ?
O002 C00G C00I 107.2(2) . . ?
C00F C00G H00G 108.6 . . ?
C00I C00G C00F 113.2(2) . . ?
C00I C00G H00G 108.6 . . ?
N011 N00H N00D 171.6(5) . . ?
O004 C00I C00G 108.4(2) . . ?
O004 C00I H00I 109.0 . . ?
O004 C00I C00Q 109.0(2) . . ?
C00G C00I H00I 109.0 . . ?
C00G C00I C00Q 112.4(3) . . ?
C00Q C00I H00I 109.0 . . ?
O001 C00J C00F 109.7(2) . . ?
O001 C00J H00J 109.9 . . ?
O001 C00J C00S 107.0(2) . . ?
C00F C00J H00J 109.9 . . ?
C00S C00J C00F 110.3(2) . . ?
C00S C00J H00J 109.9 . . ?
O002 C00L N00D 108.6(2) . . ?
O002 C00L C00O 111.3(3) . . ?
O002 C00L C00S 111.8(2) . . ?
N00D C00L C00O 103.6(3) . . ?
N00D C00L C00S 110.6(3) . . ?
C00S C00L C00O 110.6(2) . . ?
O003 C00N C00Y 110.8(3) . . ?
O005 C00N O003 123.6(3) . . ?
O005 C00N C00Y 125.6(4) . . ?
O006 C00O C00L 110.9(3) . . ?
O00C C00O O006 125.0(3) . . ?
O00C C00O C00L 124.0(3) . . ?
O003 C00Q C00I 106.2(2) . . ?
O003 C00Q H00Q 110.1 . . ?
O003 C00Q C00U 107.8(3) . . ?
C00I C00Q H00Q 110.1 . . ?
C00U C00Q C00I 112.5(3) . . ?
C00U C00Q H00Q 110.1 . . ?
N008 C00R C010 115.7(3) . . ?
O009 C00R N008 122.8(3) . . ?
O009 C00R C010 121.4(3) . . ?
N00A C00S C00J 110.5(2) . . ?
N00A C00S C00L 106.4(2) . . ?
N00A C00S H00S 110.1 . . ?
C00J C00S C00L 109.5(2) . . ?
C00J C00S H00S 110.1 . . ?
C00L C00S H00S 110.1 . . ?
O001 C00T C013 109.8(4) . . ?
O00K C00T O001 123.0(4) . . ?
O00K C00T C013 127.3(4) . . ?
O007 C00U C00Q 106.4(3) . . ?
O007 C00U H00A 110.5 . . ?
O007 C00U H00B 110.5 . . ?
C00Q C00U H00A 110.5 . . ?
C00Q C00U H00B 110.5 . . ?
H00A C00U H00B 108.6 . . ?
O007 C00V C00X 111.5(3) . . ?
O00M C00V O007 123.1(4) . . ?
O00M C00V C00X 125.5(4) . . ?
O004 C00W C00Z 111.1(4) . . ?
O00E C00W O004 123.0(3) . . ?
O00E C00W C00Z 126.0(4) . . ?
C00V C00X H00C 109.5 . . ?
C00V C00X H00D 109.5 . . ?
C00V C00X H00E 109.5 . . ?
H00C C00X H00D 109.5 . . ?
H00C C00X H00E 109.5 . . ?
H00D C00X H00E 109.5 . . ?
C00N C00Y H00H 109.5 . . ?
C00N C00Y H00K 109.5 . . ?
C00N C00Y H00L 109.5 . . ?
H00H C00Y H00K 109.5 . . ?
H00H C00Y H00L 109.5 . . ?
H00K C00Y H00L 109.5 . . ?
C00W C00Z H00M 109.5 . . ?
C00W C00Z H00N 109.5 . . ?
C00W C00Z H00O 109.5 . . ?
H00M C00Z H00N 109.5 . . ?
H00M C00Z H00O 109.5 . . ?
H00N C00Z H00O 109.5 . . ?
C00R C010 H01A 109.5 . . ?
C00R C010 H01B 109.5 . . ?
C00R C010 H01C 109.5 . . ?
H01A C010 H01B 109.5 . . ?
H01A C010 H01C 109.5 . . ?
H01B C010 H01C 109.5 . . ?
O006 C012 H01D 109.5 . . ?
O006 C012 H01E 109.5 . . ?
O006 C012 H01F 109.5 . . ?
H01D C012 H01E 109.5 . . ?
H01D C012 H01F 109.5 . . ?
H01E C012 H01F 109.5 . . ?
C00T C013 H01G 109.5 . . ?
C00T C013 H01H 109.5 . . ?
C00T C013 H01I 109.5 . . ?
H01G C013 H01H 109.5 . . ?
H01G C013 H01I 109.5 . . ?
H01H C013 H01I 109.5 . . ?

loop_
_geom_bond_atom_site_label_1
_geom_bond_atom_site_label_2
_geom_bond_distance
_geom_bond_site_symmetry_2
_geom_bond_publ_flag
O001 C00J 1.432(3) . ?
O001 C00T 1.347(4) . ?
O002 C00G 1.429(4) . ?
O002 C00L 1.402(4) . ?
O003 C00N 1.360(4) . ?
O003 C00Q 1.436(4) . ?
O004 C00I 1.439(4) . ?
O004 C00W 1.363(4) . ?
O005 C00N 1.178(4) . ?
O006 C00O 1.319(4) . ?
O006 C012 1.450(5) . ?
O007 C00U 1.426(4) . ?
O007 C00V 1.324(4) . ?
N008 H008 0.8600 . ?
N008 C00F 1.443(4) . ?
N008 C00R 1.336(4) . ?
O009 C00R 1.222(5) . ?
N00A N00B 1.226(4) . ?
N00A C00S 1.483(4) . ?
N00B N00P 1.117(5) . ?
O00C C00O 1.188(5) . ?
N00D N00H 1.221(5) . ?
N00D C00L 1.468(4) . ?
O00E C00W 1.178(5) . ?
C00F H00F 0.9800 . ?
C00F C00G 1.534(4) . ?
C00F C00J 1.530(4) . ?
C00G H00G 0.9800 . ?
C00G C00I 1.518(4) . ?
N00H N011 1.110(6) . ?
C00I H00I 0.9800 . ?
C00I C00Q 1.526(4) . ?
C00J H00J 0.9800 . ?
C00J C00S 1.524(4) . ?
O00K C00T 1.177(6) . ?
C00L C00O 1.548(5) . ?
C00L C00S 1.539(4) . ?
O00M C00V 1.171(5) . ?
C00N C00Y 1.488(5) . ?
C00Q H00Q 0.9800 . ?
C00Q C00U 1.522(4) . ?
C00R C010 1.496(5) . ?
C00S H00S 0.9800 . ?
C00T C013 1.503(7) . ?
C00U H00A 0.9700 . ?
C00U H00B 0.9700 . ?
C00V C00X 1.485(6) . ?
C00W C00Z 1.491(6) . ?
C00X H00C 0.9600 . ?
C00X H00D 0.9600 . ?
C00X H00E 0.9600 . ?
C00Y H00H 0.9600 . ?
C00Y H00K 0.9600 . ?
C00Y H00L 0.9600 . ?
C00Z H00M 0.9600 . ?
C00Z H00N 0.9600 . ?
C00Z H00O 0.9600 . ?
C010 H01A 0.9600 . ?
C010 H01B 0.9600 . ?
C010 H01C 0.9600 . ?
C012 H01D 0.9600 . ?
C012 H01E 0.9600 . ?
C012 H01F 0.9600 . ?
C013 H01G 0.9600 . ?
C013 H01H 0.9600 . ?
C013 H01I 0.9600 . ?
